data_8104098
loop_
_publ_author_name
'Weirich, T.E.'
'Poettgen, R.'
'Simon, A.'

_publ_section_title
;
 Crystal structure of octatitanium triselenide, Ti8 Se3
;
_journal_name_full 'Zeitschrift fuer Kristallographie (149,1979-)'
_journal_page_first 929
_journal_page_last 930
_journal_volume 211
_journal_year 1996
_chemical_formula_sum 'Se3 Ti8'
_chemical_name_systematic 'Ti8 Se3'
_space_group_IT_number 12
_symmetry_space_group_name_Hall '-C 2y'
_symmetry_space_group_name_H-M 'C 1 2/m 1'
_cell_angle_alpha 90
_cell_angle_beta 122.25
_cell_angle_gamma 90
_cell_formula_units_Z 8
_cell_length_a 25.562
_cell_length_b 3.4411
_cell_length_c 19.701
_cell_volume 1465.585
_citation_journal_id_ASTM ZEKRDZ
_cod_data_source_file Weirich_ZEKRDZ_1996_1929.cif
_cod_data_source_block Se3Ti8
_cod_database_code 8104098

loop_
_symmetry_equiv_pos_as_xyz
x,y,z
-x,y,-z
-x,-y,-z
x,-y,z
x+1/2,y+1/2,z
-x+1/2,y+1/2,-z
-x+1/2,-y+1/2,-z
x+1/2,-y+1/2,z

loop_
_atom_site_label
_atom_site_type_symbol
_atom_site_fract_x
_atom_site_fract_y
_atom_site_fract_z
_atom_site_occupancy
_atom_site_U_iso_or_equiv
Ti12 Ti 0.5121 0 0.4257 1 0.0
Ti3 Ti 0.0749 0 0.5675 1 0.0
Ti13 Ti 0.5611 0 0.2863 1 0.0
Ti11 Ti 0.4897 0 0.0837 1 0.0
Se4 Se 0.39273 0 0.31605 1 0.0
Ti7 Ti 0.2085 0 0.1302 1 0.0
Se6 Se 0.63043 0 0.03534 1 0.0
Ti5 Ti 0.1687 0 0.34 1 0.0
Se2 Se 0.24211 0 0.28076 1 0.0
Ti15 Ti 0.7381 0 0.0437 1 0.0
Ti4 Ti 0.0953 0 0.414 1 0.0
Ti8 Ti 0.2236 0 0.6042 1 0.0
Ti14 Ti 0.6507 0 0.1972 1 0.0
Se5 Se 0.44508 0 0.17568 1 0.0
Se3 Se 0.36738 0 0.46933 1 0.0
Ti9 Ti 0.2987 0 0.5352 1 0.0
Ti1 Ti 0.0464 0 0.7179 1 0.0
Ti2 Ti 0.0659 0 0.0545 1 0.0
Ti16 Ti 0.8728 0 0.0662 1 0.0
Se1 Se 0.07031 0 0.191 1 0.0
Ti6 Ti 0.1972 0 0.7536 1 0.0
Ti10 Ti 0.3345 0 0.1542 1 0.0
